data_1522221
loop_
_publ_author_name
'Wu, X.S.'
'Chen, W.-M.'
'Gou, C.'
'Sun, K.'
'Chen, D.-F.'

_publ_section_title
;
 Neutron powder diffraction studies on Y Ba2 Cu3 O7-d with Co substitution
;
_journal_name_full 'Diwen Wuli Xuebao'
_journal_page_first 104
_journal_page_last 108
_journal_volume 20
_journal_year 1998
_chemical_formula_sum 'Ba2 Co0.03 Cu2.97 O6.94 Y'
_chemical_name_systematic 'Y Ba2 Cu2 (Cu0.97 Co0.03) O6.94'
_space_group_IT_number 47
_symmetry_space_group_name_Hall '-P 2 2'
_symmetry_space_group_name_H-M 'P m m m'
_cell_angle_alpha 90
_cell_angle_beta 90
_cell_angle_gamma 90
_cell_formula_units_Z 1
_cell_length_a 3.8197
_cell_length_b 3.88279
_cell_length_c 11.6509
_cell_volume 172.796
_citation_journal_id_ASTM DWXUES
_cod_data_source_file Wu_DWXUES_1998_1642.cif
_cod_data_source_block Ba2Co0.03Cu2.97O6.94Y1
_cod_original_cell_volume 172.7956
_cod_original_formula_sum 'Ba2 Co0.03 Cu2.97 O6.94 Y1'
_cod_database_code 1522221

loop_
_symmetry_equiv_pos_as_xyz
x,y,z
-x,-y,z
x,-y,-z
-x,y,-z
-x,-y,-z
x,y,-z
-x,y,z
x,-y,z

loop_
_atom_site_label
_atom_site_type_symbol
_atom_site_fract_x
_atom_site_fract_y
_atom_site_fract_z
_atom_site_occupancy
_atom_site_U_iso_or_equiv
O5 O-2 0 0.5 0.3654 1 0.0
Y1 Y+3 0.5 0.5 0.5 1 0.0
Ba1 Ba+2 0.5 0.5 0.1848 1 0.0
Co1 Co+2 0 0 0 0.033 0.0
Cu1 Cu+2 0 0 0 0.967 0.0
O1 O-2 0 0.5 0 0.85 0.0
O2 O-2 0.5 0 0 0.09 0.0
O3 O-2 0 0 0.1664 1 0.0
Cu2 Cu+2 0 0 0.3552 1 0.0
O4 O-2 0.5 0 0.3784 1 0.0
